data_4113812
loop_
_publ_author_name
'Yukio Hitotsuyanagi'
'Shin-ichi Sasaki'
'Yuji Matsumoto'
'Kentaro Yamaguchi'
'Hideji Itokawa'
'Koichi Takeya'

_publ_section_title
;
 Synthesis of [l-Ala-1]RA-VII, [d-Ala-2]RA-VII, and [d-Ala-4]RA-VII by
 Epimerization of RA-VII, an Antitumor Bicyclic Hexapeptide from Rubia
 Plants, through Oxazoles
;
_journal_name_full 'Journal of the American Chemical Society'
_journal_page_first 7284
_journal_page_last 7290
_journal_paper_doi 10.1021/ja021131y
_journal_volume 125
_journal_year 2003
_chemical_formula_sum 'C41 H50 N6 O9'
_chemical_formula_weight 770.88
_space_group_IT_number 19
_symmetry_cell_setting orthorhombic
_symmetry_Int_Tables_number 19
_symmetry_space_group_name_Hall 'P 2ac 2ab'
_symmetry_space_group_name_H-M 'P 21 21 21'
_cell_angle_alpha 90
_cell_angle_beta 90
_cell_angle_gamma 90
_cell_formula_units_Z 4
_cell_length_a 17.471(3)
_cell_length_b 33.76(1)
_cell_length_c 6.726(1)
_cell_measurement_temperature 113.2
_cell_volume 3967.1(15)
_computing_data_reduction 'teXsan Ver. 1.11'
_computing_publication_material 'teXsan Ver. 1.11'
_computing_structure_refinement 'teXsan Ver. 1.10'
_computing_structure_solution SIR92
_diffrn_measured_fraction_theta_full 0.7516
_diffrn_measured_fraction_theta_max 0.7516
_diffrn_radiation_type 'Mo K\a'
_diffrn_radiation_wavelength 0.7107
_diffrn_reflns_limit_h_max 17
_diffrn_reflns_limit_h_min 0
_diffrn_reflns_limit_k_max 35
_diffrn_reflns_limit_k_min -35
_diffrn_reflns_limit_l_max 6
_diffrn_reflns_limit_l_min -7
_diffrn_reflns_number 2155
_diffrn_reflns_theta_full 22.07
_diffrn_reflns_theta_max 22.07
_exptl_absorpt_coefficient_mu 0.092
_exptl_absorpt_correction_type none
_exptl_crystal_colour clear
_exptl_crystal_density_diffrn 1.290
_exptl_crystal_description prism
_exptl_crystal_size_max 0.350
_exptl_crystal_size_mid 0.200
_exptl_crystal_size_min 0.150
_refine_diff_density_max 0.36
_refine_diff_density_min -0.27
_refine_ls_extinction_coef 0.012(1)
_refine_ls_extinction_method 'Zachariasen(1967) type 2 gaussian isotropic'
_refine_ls_goodness_of_fit_ref 1.286
_refine_ls_hydrogen_treatment noref
_refine_ls_number_parameters 515
_refine_ls_number_reflns 2142
_refine_ls_R_factor_gt 0.0613
_refine_ls_shift/su_max 0.0990
_refine_ls_structure_factor_coef F
_refine_ls_weighting_details 'w = 1/[\s^2^(Fo) + 0.00002|Fo|^2^]'
_refine_ls_weighting_scheme calc
_refine_ls_wR_factor_ref 0.0660
_reflns_number_gt 1896
_reflns_number_total 2145
_reflns_threshold_expression F^2^>2.0\s(F^2^)
_cod_data_source_file ja021131y_3.cif
_cod_data_source_block compound_5
_cod_original_cell_volume 3967(1)
_cod_original_sg_symbol_H-M 'P 21 21 21 '
_cod_original_formula_sum 'C41 H50 N6 O9 '
_cod_database_code 4113812

loop_
_symmetry_equiv_pos_as_xyz
x,y,z
1/2-x,-y,1/2+z
1/2+x,1/2-y,-z
-x,1/2+y,1/2-z

loop_
_atom_site_label
_atom_site_type_symbol
_atom_site_fract_x
_atom_site_fract_y
_atom_site_fract_z
_atom_site_U_iso_or_equiv
_atom_site_adp_type
_atom_site_occupancy
_atom_site_calc_flag
O(1) O 0.3312(4) 0.2667(2) 0.8759(9) 0.054(2) Uani 1.00 d
O(2) O 0.4181(4) 0.2032(2) 1.1907(9) 0.048(2) Uani 1.00 d
O(3) O 0.3056(4) 0.1373(2) 0.7201(10) 0.053(2) Uani 1.00 d
O(4) O 0.3340(4) -0.0268(2) 1.2019(10) 0.064(2) Uani 1.00 d
O(5) O 0.6191(4) 0.1507(2) 0.745(1) 0.062(2) Uani 1.00 d
O(6) O 0.5506(4) 0.2832(2) 1.0809(9) 0.052(2) Uani 1.00 d
O(7) O 0.4127(4) 0.3221(2) 0.4844(9) 0.050(2) Uani 1.00 d
O(8) O 0.4413(4) 0.4798(2) 0.8829(9) 0.051(2) Uani 1.00 d
O(9) O 0.3496(4) 0.5242(2) 1.0914(8) 0.050(2) Uani 1.00 d
O(10) O 0.1694(4) 0.1646(2) 0.8976(9) 0.058(2) Uani 1.00 d
N(1) N 0.3312(5) 0.2744(2) 1.2078(10) 0.045(3) Uani 1.00 d
N(2) N 0.3101(4) 0.1716(2) 1.106(1) 0.042(2) Uani 1.00 d
N(3) N 0.4313(5) 0.1311(2) 0.761(1) 0.045(3) Uani 1.00 d
N(4) N 0.5385(4) 0.1906(2) 0.913(1) 0.046(2) Uani 1.00 d
N(5) N 0.5258(5) 0.2764(2) 0.750(1) 0.047(3) Uani 1.00 d
N(6) N 0.3702(5) 0.3399(2) 0.7838(10) 0.041(2) Uani 1.00 d
C(1) C 0.3660(5) 0.3306(2) 0.996(1) 0.041(3) Uani 1.00 d
C(2) C 0.3421(5) 0.2868(2) 1.021(1) 0.044(3) Uani 1.00 d
C(3) C 0.2982(6) 0.2363(2) 1.239(1) 0.045(3) Uani 1.00 d
C(4) C 0.2793(6) 0.2311(3) 1.461(1) 0.062(3) Uani 1.00 d
C(5) C 0.3493(7) 0.2031(2) 1.172(1) 0.044(3) Uani 1.00 d
C(6) C 0.3482(5) 0.1344(2) 1.057(1) 0.044(3) Uani 1.00 d
C(7) C 0.2952(6) 0.1002(2) 1.119(1) 0.051(3) Uani 1.00 d
C(8) C 0.3613(7) 0.1342(2) 0.833(1) 0.050(4) Uani 1.00 d
C(9) C 0.4388(7) 0.1330(3) 0.544(1) 0.065(4) Uani 1.00 d
C(10) C 0.5017(6) 0.1236(2) 0.871(1) 0.048(3) Uani 1.00 d
C(11) C 0.5346(6) 0.0826(3) 0.836(1) 0.061(4) Uani 1.00 d
C(12) C 0.4804(6) 0.0519(2) 0.924(1) 0.047(3) Uani 1.00 d
C(13) C 0.4217(6) 0.0356(2) 0.819(1) 0.046(3) Uani 1.00 d
C(14) C 0.3713(6) 0.0082(2) 0.905(2) 0.058(3) Uani 1.00 d
C(15) C 0.3805(6) -0.0011(2) 1.103(2) 0.049(3) Uani 1.00 d
C(16) C 0.4393(6) 0.0158(3) 1.212(1) 0.051(3) Uani 1.00 d
C(17) C 0.4874(6) 0.0422(2) 1.122(2) 0.055(3) Uani 1.00 d
C(18) C 0.2816(7) -0.0500(3) 1.086(2) 0.068(4) Uani 1.00 d
C(19) C 0.5600(7) 0.1566(2) 0.832(1) 0.050(3) Uani 1.00 d
C(20) C 0.5942(6) 0.2230(2) 0.928(1) 0.045(3) Uani 1.00 d
C(21) C 0.6398(6) 0.2184(3) 1.121(1) 0.061(3) Uani 1.00 d
C(22) C 0.5534(6) 0.2633(3) 0.927(2) 0.048(3) Uani 1.00 d
C(23) C 0.5236(7) 0.2530(3) 0.570(1) 0.072(4) Uani 1.00 d
C(24) C 0.5061(6) 0.3187(3) 0.737(1) 0.051(3) Uani 1.00 d
C(25) C 0.5624(6) 0.3410(3) 0.603(1) 0.056(3) Uani 1.00 d
C(26) C 0.5471(6) 0.3846(2) 0.638(1) 0.045(3) Uani 1.00 d
C(27) C 0.4967(6) 0.4060(3) 0.521(1) 0.053(3) Uani 1.00 d
C(28) C 0.4659(6) 0.4405(2) 0.596(1) 0.045(3) Uani 1.00 d
C(29) C 0.4881(6) 0.4526(3) 0.780(2) 0.051(3) Uani 1.00 d
C(30) C 0.5455(6) 0.4352(2) 0.885(2) 0.051(3) Uani 1.00 d
C(31) C 0.5764(6) 0.4001(3) 0.812(2) 0.056(3) Uani 1.00 d
C(32) C 0.3862(6) 0.4605(3) 0.994(1) 0.051(3) Uani 1.00 d
C(33) C 0.3365(6) 0.4836(2) 1.109(1) 0.046(3) Uani 1.00 d
C(34) C 0.2786(6) 0.4662(2) 1.213(1) 0.047(3) Uani 1.00 d
C(35) C 0.2715(6) 0.4248(2) 1.214(1) 0.051(3) Uani 1.00 d
C(36) C 0.3213(6) 0.4017(2) 1.108(1) 0.047(3) Uani 1.00 d
C(37) C 0.3782(6) 0.4195(2) 0.999(1) 0.046(3) Uani 1.00 d
C(38) C 0.3000(7) 0.5486(3) 1.209(1) 0.059(3) Uani 1.00 d
C(39) C 0.3119(6) 0.3568(2) 1.117(1) 0.050(3) Uani 1.00 d
C(40) C 0.2988(6) 0.3505(3) 0.687(1) 0.049(3) Uani 1.00 d
C(41) C 0.4275(7) 0.3259(2) 0.666(2) 0.051(4) Uani 1.00 d
H(1) H 0.4187 0.3343 1.0567 0.0489 Uiso 1.00 calc
H(2) H 0.3451 0.2907 1.3214 0.0716 Uiso 1.00 calc
H(3) H 0.2453 0.2337 1.1659 0.0658 Uiso 1.00 calc
H(4) H 0.2477 0.2529 1.5139 0.0778 Uiso 1.00 calc
H(5) H 0.2573 0.2073 1.5009 0.0778 Uiso 1.00 calc
H(6) H 0.3283 0.2341 1.5352 0.0778 Uiso 1.00 calc
H(7) H 0.2558 0.1735 1.0863 0.0534 Uiso 1.00 calc
H(8) H 0.3989 0.1313 1.1305 0.0606 Uiso 1.00 calc
H(9) H 0.2840 0.1016 1.2578 0.0618 Uiso 1.00 calc
H(10) H 0.2483 0.1033 1.0468 0.0618 Uiso 1.00 calc
H(11) H 0.3162 0.0749 1.0894 0.0618 Uiso 1.00 calc
H(12) H 0.4934 0.1296 0.5049 0.0776 Uiso 1.00 calc
H(13) H 0.4133 0.1102 0.4817 0.0776 Uiso 1.00 calc
H(14) H 0.4210 0.1560 0.4864 0.0776 Uiso 1.00 calc
H(15) H 0.4865 0.1247 1.0099 0.0601 Uiso 1.00 calc
H(16) H 0.5424 0.0782 0.7000 0.0760 Uiso 1.00 calc
H(17) H 0.5845 0.0811 0.9025 0.0760 Uiso 1.00 calc
H(18) H 0.4146 0.0437 0.6868 0.0683 Uiso 1.00 calc
H(19) H 0.3290 -0.0046 0.8204 0.0843 Uiso 1.00 calc
H(20) H 0.4460 0.0081 1.3525 0.0647 Uiso 1.00 calc
H(21) H 0.5300 0.0540 1.2000 0.0626 Uiso 1.00 calc
H(22) H 0.2481 -0.0335 1.0118 0.0782 Uiso 1.00 calc
H(23) H 0.3099 -0.0663 0.9918 0.0782 Uiso 1.00 calc
H(24) H 0.2520 -0.0675 1.1668 0.0782 Uiso 1.00 calc
H(25) H 0.4881 0.1944 0.9641 0.0663 Uiso 1.00 calc
H(26) H 0.6298 0.2214 0.8117 0.0600 Uiso 1.00 calc
H(27) H 0.6037 0.2195 1.2355 0.0704 Uiso 1.00 calc
H(28) H 0.6648 0.1931 1.1332 0.0704 Uiso 1.00 calc
H(29) H 0.6761 0.2387 1.1430 0.0704 Uiso 1.00 calc
H(30) H 0.4967 0.2282 0.5834 0.0869 Uiso 1.00 calc
H(31) H 0.5042 0.2663 0.4556 0.0869 Uiso 1.00 calc
H(32) H 0.5771 0.2444 0.5292 0.0869 Uiso 1.00 calc
H(33) H 0.6145 0.3347 0.6334 0.0672 Uiso 1.00 calc
H(34) H 0.5528 0.3348 0.4674 0.0672 Uiso 1.00 calc
H(35) H 0.5122 0.3306 0.8711 0.0685 Uiso 1.00 calc
H(36) H 0.4815 0.3944 0.3860 0.0809 Uiso 1.00 calc
H(37) H 0.4290 0.4561 0.5168 0.0524 Uiso 1.00 calc
H(38) H 0.5645 0.4476 1.0050 0.0626 Uiso 1.00 calc
H(39) H 0.6192 0.3858 0.8883 0.0789 Uiso 1.00 calc
H(40) H 0.2422 0.4828 1.2866 0.0658 Uiso 1.00 calc
H(41) H 0.2298 0.4119 1.2876 0.0674 Uiso 1.00 calc
H(42) H 0.4105 0.4019 0.9183 0.0649 Uiso 1.00 calc
H(43) H 0.3138 0.5759 1.1847 0.0682 Uiso 1.00 calc
H(44) H 0.2487 0.5447 1.1747 0.0682 Uiso 1.00 calc
H(45) H 0.3083 0.5431 1.3455 0.0682 Uiso 1.00 calc
H(46) H 0.2586 0.3507 1.0605 0.0653 Uiso 1.00 calc
H(47) H 0.3080 0.3489 1.2518 0.0653 Uiso 1.00 calc
H(48) H 0.2607 0.3603 0.7752 0.0672 Uiso 1.00 calc
H(49) H 0.3079 0.3716 0.5882 0.0672 Uiso 1.00 calc
H(50) H 0.2772 0.3288 0.6129 0.0672 Uiso 1.00 calc

loop_
_atom_site_aniso_label
_atom_site_aniso_U_11
_atom_site_aniso_U_22
_atom_site_aniso_U_33
_atom_site_aniso_U_12
_atom_site_aniso_U_13
_atom_site_aniso_U_23
O(1) 0.077(6) 0.035(4) 0.051(4) -0.008(3) 0.004(4) -0.008(3)
O(2) 0.054(5) 0.036(3) 0.054(4) 0.000(3) -0.008(4) -0.002(3)
O(3) 0.046(5) 0.046(4) 0.066(4) -0.002(3) -0.008(4) -0.004(3)
O(4) 0.073(6) 0.043(4) 0.075(4) -0.002(4) 0.011(4) 0.005(4)
O(5) 0.049(6) 0.047(4) 0.089(5) 0.002(3) 0.013(4) -0.011(4)
O(6) 0.069(5) 0.039(4) 0.048(4) -0.006(3) -0.002(4) -0.004(3)
O(7) 0.059(5) 0.040(4) 0.049(4) -0.003(3) 0.006(4) -0.006(3)
O(8) 0.052(5) 0.039(3) 0.061(4) 0.002(3) 0.012(4) -0.003(3)
O(9) 0.063(5) 0.034(3) 0.054(4) 0.004(3) 0.001(4) -0.001(3)
O(10) 0.044(5) 0.062(4) 0.069(4) -0.003(3) -0.002(4) 0.004(4)
N(1) 0.070(7) 0.030(4) 0.035(4) -0.013(4) -0.006(4) 0.007(3)
N(2) 0.042(6) 0.022(4) 0.062(5) 0.000(3) 0.002(4) -0.001(4)
N(3) 0.044(7) 0.040(4) 0.051(5) 0.006(4) 0.000(5) -0.002(4)
N(4) 0.034(5) 0.041(4) 0.064(5) 0.002(4) -0.002(4) 0.002(4)
N(5) 0.064(7) 0.025(4) 0.054(5) 0.006(4) -0.005(5) -0.002(4)
N(6) 0.056(6) 0.035(4) 0.032(4) -0.004(4) 0.000(4) 0.010(3)
C(1) 0.036(6) 0.028(5) 0.059(6) 0.002(4) 0.001(5) -0.002(4)
C(2) 0.032(7) 0.038(6) 0.063(7) 0.003(4) 0.005(5) -0.002(5)
C(3) 0.051(8) 0.028(5) 0.056(6) -0.010(5) 0.004(5) -0.003(5)
C(4) 0.088(9) 0.046(6) 0.051(6) -0.014(6) 0.030(6) -0.004(5)
C(5) 0.059(9) 0.038(6) 0.035(5) 0.005(5) 0.003(6) 0.012(4)
C(6) 0.035(7) 0.036(5) 0.061(6) -0.002(5) -0.004(5) -0.002(4)
C(7) 0.058(8) 0.039(5) 0.058(6) 0.000(5) 0.021(6) 0.002(4)
C(8) 0.059(9) 0.023(5) 0.067(8) 0.002(5) -0.008(7) -0.006(4)
C(9) 0.089(10) 0.061(6) 0.046(6) -0.015(6) 0.014(6) 0.004(5)
C(10) 0.044(8) 0.040(5) 0.061(6) 0.006(5) 0.007(6) -0.002(5)
C(11) 0.071(9) 0.035(5) 0.076(7) 0.005(5) 0.009(6) 0.001(5)
C(12) 0.050(8) 0.031(5) 0.060(6) 0.003(5) 0.007(6) -0.004(5)
C(13) 0.044(7) 0.029(5) 0.067(7) 0.004(5) 0.006(6) -0.002(5)
C(14) 0.077(8) 0.024(5) 0.075(7) 0.004(5) 0.023(7) -0.008(5)
C(15) 0.059(8) 0.032(5) 0.056(6) -0.002(5) 0.009(6) 0.013(5)
C(16) 0.061(8) 0.038(5) 0.053(6) 0.007(5) 0.005(6) 0.001(5)
C(17) 0.054(8) 0.032(5) 0.079(8) 0.002(5) -0.003(7) -0.005(5)
C(18) 0.083(10) 0.042(6) 0.079(7) -0.008(6) 0.016(7) -0.009(6)
C(19) 0.057(9) 0.025(5) 0.068(7) 0.013(5) -0.006(6) -0.007(5)
C(20) 0.043(7) 0.041(5) 0.051(6) -0.006(4) -0.004(6) -0.004(4)
C(21) 0.067(8) 0.059(6) 0.057(6) 0.007(5) -0.017(7) 0.003(5)
C(22) 0.039(7) 0.039(6) 0.066(7) -0.001(5) 0.008(6) 0.003(6)
C(23) 0.11(1) 0.054(7) 0.050(6) 0.023(6) 0.004(7) -0.012(5)
C(24) 0.041(8) 0.054(6) 0.057(6) 0.002(5) -0.009(6) -0.004(5)
C(25) 0.054(8) 0.053(6) 0.061(6) -0.017(5) -0.004(6) -0.004(5)
C(26) 0.038(7) 0.037(5) 0.060(6) -0.015(5) 0.011(5) -0.009(5)
C(27) 0.046(8) 0.042(6) 0.070(6) 0.007(5) 0.006(6) 0.007(5)
C(28) 0.055(7) 0.025(5) 0.053(6) -0.001(4) 0.012(6) 0.010(4)
C(29) 0.053(8) 0.033(5) 0.067(7) -0.010(5) 0.015(6) -0.002(5)
C(30) 0.047(7) 0.031(5) 0.075(6) -0.010(5) 0.003(6) -0.002(5)
C(31) 0.054(8) 0.044(6) 0.070(7) -0.014(5) 0.001(6) 0.007(5)
C(32) 0.064(9) 0.047(6) 0.041(5) 0.002(5) 0.006(6) 0.008(5)
C(33) 0.050(7) 0.041(6) 0.046(6) -0.006(5) -0.002(6) -0.006(5)
C(34) 0.056(8) 0.041(6) 0.045(6) 0.007(5) 0.003(6) -0.002(4)
C(35) 0.072(9) 0.035(6) 0.045(6) 0.004(5) 0.006(6) -0.006(4)
C(36) 0.059(8) 0.032(5) 0.050(5) -0.004(5) -0.007(6) -0.001(5)
C(37) 0.065(8) 0.027(5) 0.045(5) -0.011(5) 0.004(5) 0.000(4)
C(38) 0.073(9) 0.043(6) 0.062(6) 0.008(5) 0.001(6) -0.008(5)
C(39) 0.067(8) 0.040(5) 0.042(5) 0.001(5) 0.016(6) 0.004(4)
C(40) 0.043(7) 0.058(6) 0.044(5) 0.001(5) 0.003(5) -0.003(5)
C(41) 0.078(10) 0.030(5) 0.045(7) 0.001(5) 0.017(7) -0.010(4)

loop_
_atom_type_symbol
_atom_type_description
_atom_type_scat_dispersion_real
_atom_type_scat_dispersion_imag
_atom_type_scat_source
C C 0.003 0.002
;International Tables for Crystallography
(1992, Vol. C, Tables 4.2.6.8 and 6.1.1.1)
;
H H 0.000 0.000
;International Tables for Crystallography
(1992, Vol. C, Table 6.1.1.2)
;
N N 0.006 0.003
;International Tables for Crystallography
(1992, Vol. C, Tables 4.2.6.8 and 6.1.1.1)
;
O O 0.011 0.006
;International Tables for Crystallography
(1992, Vol. C, Tables 4.2.6.8 and 6.1.1.1)
;

loop_
_geom_angle_atom_site_label_1
_geom_angle_atom_site_label_2
_geom_angle_atom_site_label_3
_geom_angle
_geom_angle_publ_flag
C(15) O(4) C(18) 117.6(8) yes
C(29) O(8) C(32) 111.3(6) yes
C(33) O(9) C(38) 114.7(7) yes
C(2) N(1) C(3) 118.5(7) yes
C(5) N(2) C(6) 121.6(9) yes
C(8) N(3) C(9) 116.2(9) yes
C(8) N(3) C(10) 127.7(8) yes
C(9) N(3) C(10) 116.0(9) yes
C(19) N(4) C(20) 119.0(9) yes
C(22) N(5) C(23) 124.5(7) yes
C(22) N(5) C(24) 116.7(7) yes
C(23) N(5) C(24) 118.4(7) yes
C(1) N(6) C(40) 116.7(8) yes
C(1) N(6) C(41) 122.1(8) yes
C(40) N(6) C(41) 116.9(7) yes
N(6) C(1) C(2) 109.0(7) yes
N(6) C(1) C(39) 115.1(7) yes
C(2) C(1) C(39) 109.3(7) yes
O(1) C(2) N(1) 124.2(8) yes
O(1) C(2) C(1) 119.7(8) yes
N(1) C(2) C(1) 116.0(8) yes
N(1) C(3) C(4) 109.4(7) yes
N(1) C(3) C(5) 112.9(8) yes
C(4) C(3) C(5) 109.5(8) yes
O(2) C(5) N(2) 123.1(9) yes
O(2) C(5) C(3) 123.9(9) yes
N(2) C(5) C(3) 112.8(10) yes
N(2) C(6) C(7) 108.2(8) yes
N(2) C(6) C(8) 107.2(7) yes
C(7) C(6) C(8) 110.6(8) yes
O(3) C(8) N(3) 120.8(9) yes
O(3) C(8) C(6) 119(1) yes
N(3) C(8) C(6) 120.0(10) yes
N(3) C(10) C(11) 113.5(8) yes
N(3) C(10) C(19) 110.4(7) yes
C(11) C(10) C(19) 112.5(9) yes
C(10) C(11) C(12) 108.9(9) yes
C(11) C(12) C(13) 123.0(9) yes
C(11) C(12) C(17) 118.9(9) yes
C(13) C(12) C(17) 118.0(9) yes
C(12) C(13) C(14) 121.9(9) yes
C(13) C(14) C(15) 118.5(10) yes
O(4) C(15) C(14) 123.2(10) yes
O(4) C(15) C(16) 116.6(9) yes
C(14) C(15) C(16) 120.2(9) yes
C(15) C(16) C(17) 119.2(9) yes
C(12) C(17) C(16) 122.2(10) yes
O(5) C(19) N(4) 125.9(10) yes
O(5) C(19) C(10) 122.3(8) yes
N(4) C(19) C(10) 111.7(9) yes
N(4) C(20) C(21) 109.0(7) yes
N(4) C(20) C(22) 110.5(8) yes
C(21) C(20) C(22) 109.4(8) yes
O(6) C(22) N(5) 122.9(8) yes
O(6) C(22) C(20) 120.0(9) yes
N(5) C(22) C(20) 117.0(8) yes
N(5) C(24) C(25) 111.2(8) yes
N(5) C(24) C(41) 113.4(8) yes
C(25) C(24) C(41) 108.8(8) yes
C(24) C(25) C(26) 105.7(8) yes
C(25) C(26) C(27) 122.0(8) yes
C(25) C(26) C(31) 116.0(9) yes
C(27) C(26) C(31) 121.3(8) yes
C(26) C(27) C(28) 118.7(9) yes
C(27) C(28) C(29) 118.4(9) yes
O(8) C(29) C(28) 118.6(10) yes
O(8) C(29) C(30) 116.9(9) yes
C(28) C(29) C(30) 123.5(9) yes
C(29) C(30) C(31) 118.2(9) yes
C(26) C(31) C(30) 118(1) yes
O(8) C(32) C(33) 118.0(7) yes
O(8) C(32) C(37) 123.5(9) yes
C(33) C(32) C(37) 118.4(9) yes
O(9) C(33) C(32) 113.5(8) yes
O(9) C(33) C(34) 125.9(8) yes
C(32) C(33) C(34) 120.4(8) yes
C(33) C(34) C(35) 119.6(9) yes
C(34) C(35) C(36) 120.8(9) yes
C(35) C(36) C(37) 119.2(8) yes
C(35) C(36) C(39) 118.6(8) yes
C(37) C(36) C(39) 122.2(8) yes
C(32) C(37) C(36) 121.4(9) yes
C(1) C(39) C(36) 119.2(8) yes
O(7) C(41) N(6) 116.8(10) yes
O(7) C(41) C(24) 119.5(8) yes
N(6) C(41) C(24) 123.4(9) yes

loop_
_geom_bond_atom_site_label_1
_geom_bond_atom_site_label_2
_geom_bond_distance
_geom_bond_publ_flag
O(1) C(2) 1.202(10) yes
O(2) C(5) 1.21(1) yes
O(3) C(8) 1.24(1) yes
O(4) C(15) 1.36(1) yes
O(4) C(18) 1.43(1) yes
O(5) C(19) 1.20(1) yes
O(6) C(22) 1.23(1) yes
O(7) C(41) 1.25(1) yes
O(8) C(29) 1.41(1) yes
O(8) C(32) 1.38(1) yes
O(9) C(33) 1.397(9) yes
O(9) C(38) 1.43(1) yes
N(1) C(2) 1.34(1) yes
N(1) C(3) 1.43(1) yes
N(2) C(5) 1.34(1) yes
N(2) C(6) 1.46(1) yes
N(3) C(8) 1.32(1) yes
N(3) C(9) 1.47(1) yes
N(3) C(10) 1.46(1) yes
N(4) C(19) 1.33(1) yes
N(4) C(20) 1.47(1) yes
N(5) C(22) 1.36(1) yes
N(5) C(23) 1.45(1) yes
N(5) C(24) 1.47(1) yes
N(6) C(1) 1.462(10) yes
N(6) C(40) 1.45(1) yes
N(6) C(41) 1.36(1) yes
C(1) C(2) 1.55(1) yes
C(1) C(39) 1.53(1) yes
C(3) C(4) 1.54(1) yes
C(3) C(5) 1.50(1) yes
C(6) C(7) 1.54(1) yes
C(6) C(8) 1.53(1) yes
C(10) C(11) 1.52(1) yes
C(10) C(19) 1.53(1) yes
C(11) C(12) 1.52(1) yes
C(12) C(13) 1.36(1) yes
C(12) C(17) 1.38(1) yes
C(13) C(14) 1.40(1) yes
C(14) C(15) 1.38(1) yes
C(15) C(16) 1.39(1) yes
C(16) C(17) 1.37(1) yes
C(20) C(21) 1.54(1) yes
C(20) C(22) 1.54(1) yes
C(24) C(25) 1.54(1) yes
C(24) C(41) 1.48(1) yes
C(25) C(26) 1.51(1) yes
C(26) C(27) 1.39(1) yes
C(26) C(31) 1.38(1) yes
C(27) C(28) 1.38(1) yes
C(28) C(29) 1.36(1) yes
C(29) C(30) 1.36(1) yes
C(30) C(31) 1.39(1) yes
C(32) C(33) 1.40(1) yes
C(32) C(37) 1.39(1) yes
C(33) C(34) 1.37(1) yes
C(34) C(35) 1.40(1) yes
C(35) C(36) 1.37(1) yes
C(36) C(37) 1.37(1) yes
C(36) C(39) 1.52(1) yes

loop_
_geom_torsion_atom_site_label_1
_geom_torsion_atom_site_label_2
_geom_torsion_atom_site_label_3
_geom_torsion_atom_site_label_4
_geom_torsion
_geom_torsion_publ_flag
O(1) C(2) N(1) C(3) -5(1) yes
O(1) C(2) C(1) N(6) 0(1) yes
O(1) C(2) C(1) C(39) 127.3(9) yes
O(2) C(5) N(2) C(6) 1(1) yes
O(2) C(5) C(3) N(1) 37(1) yes
O(2) C(5) C(3) C(4) -84(1) yes
O(3) C(8) N(3) C(9) 1(1) yes
O(3) C(8) N(3) C(10) -174.0(8) yes
O(3) C(8) C(6) N(2) -58(1) yes
O(3) C(8) C(6) C(7) 59(1) yes
O(4) C(15) C(14) C(13) 179.0(8) yes
O(4) C(15) C(16) C(17) -179.3(8) yes
O(5) C(19) N(4) C(20) -9(1) yes
O(5) C(19) C(10) N(3) -113(1) yes
O(5) C(19) C(10) C(11) 14(1) yes
O(6) C(22) N(5) C(23) -175.9(9) yes
O(6) C(22) N(5) C(24) 11(1) yes
O(6) C(22) C(20) N(4) 108.8(9) yes
O(6) C(22) C(20) C(21) -11(1) yes
O(7) C(41) N(6) C(1) 153.5(8) yes
O(7) C(41) N(6) C(40) -2(1) yes
O(7) C(41) C(24) N(5) -76(1) yes
O(7) C(41) C(24) C(25) 48(1) yes
O(8) C(29) C(28) C(27) -160.4(9) yes
O(8) C(29) C(30) C(31) 159.8(9) yes
O(8) C(32) C(33) O(9) 1(1) yes
O(8) C(32) C(33) C(34) 176.8(8) yes
O(8) C(32) C(37) C(36) -178.5(8) yes
O(9) C(33) C(32) C(37) -179.8(8) yes
O(9) C(33) C(34) C(35) 178.6(8) yes
N(1) C(2) C(1) N(6) -176.0(9) yes
N(1) C(2) C(1) C(39) -49(1) yes
N(1) C(3) C(5) N(2) -148.3(7) yes
N(2) C(5) C(3) C(4) 89.5(9) yes
N(2) C(6) C(8) N(3) 120.9(9) yes
N(3) C(8) C(6) C(7) -121.4(9) yes
N(3) C(10) C(11) C(12) -67.0(10) yes
N(3) C(10) C(19) N(4) 69.1(10) yes
N(4) C(19) C(10) C(11) -162.9(8) yes
N(4) C(20) C(22) N(5) -75(1) yes
N(5) C(22) C(20) C(21) 164.6(8) yes
N(5) C(24) C(25) C(26) -167.8(8) yes
N(5) C(24) C(41) N(6) 109.6(10) yes
N(6) C(1) C(39) C(36) -53(1) yes
N(6) C(41) C(24) C(25) -126.1(8) yes
C(1) N(6) C(41) C(24) -32(1) yes
C(1) C(2) N(1) C(3) 170.7(8) yes
C(1) C(39) C(36) C(35) 178.7(9) yes
C(1) C(39) C(36) C(37) -1(1) yes
C(2) N(1) C(3) C(4) -171.1(9) yes
C(2) N(1) C(3) C(5) 66(1) yes
C(2) C(1) N(6) C(40) 83.6(9) yes
C(2) C(1) N(6) C(41) -72(1) yes
C(2) C(1) C(39) C(36) -177.0(8) yes
C(3) C(5) N(2) C(6) -172.2(7) yes
C(5) N(2) C(6) C(7) 143.6(8) yes
C(5) N(2) C(6) C(8) -97.2(10) yes
C(6) C(8) N(3) C(9) -177.2(7) yes
C(6) C(8) N(3) C(10) 7(1) yes
C(8) N(3) C(10) C(11) 109.0(10) yes
C(8) N(3) C(10) C(19) -123.6(9) yes
C(9) N(3) C(10) C(11) -66(1) yes
C(9) N(3) C(10) C(19) 60.6(10) yes
C(10) C(11) C(12) C(13) 89(1) yes
C(10) C(11) C(12) C(17) -86(1) yes
C(10) C(19) N(4) C(20) 167.0(8) yes
C(11) C(12) C(13) C(14) -178.1(8) yes
C(11) C(12) C(17) C(16) 178.0(9) yes
C(12) C(11) C(10) C(19) 166.7(8) yes
C(12) C(13) C(14) C(15) 2(1) yes
C(12) C(17) C(16) C(15) -1(1) yes
C(13) C(12) C(17) C(16) 2(1) yes
C(13) C(14) C(15) C(16) -1(1) yes
C(14) C(13) C(12) C(17) -2(1) yes
C(14) C(15) O(4) C(18) 10(1) yes
C(14) C(15) C(16) C(17) 0(1) yes
C(16) C(15) O(4) C(18) -169.1(8) yes
C(19) N(4) C(20) C(21) -86.9(10) yes
C(19) N(4) C(20) C(22) 152.7(8) yes
C(20) C(22) N(5) C(23) 8(1) yes
C(20) C(22) N(5) C(24) -163.8(8) yes
C(22) N(5) C(24) C(25) 110.2(9) yes
C(22) N(5) C(24) C(41) -126.7(9) yes
C(23) N(5) C(24) C(25) -62(1) yes
C(23) N(5) C(24) C(41) 60(1) yes
C(24) C(25) C(26) C(27) -93(1) yes
C(24) C(25) C(26) C(31) 77(1) yes
C(24) C(41) N(6) C(40) 172.1(8) yes
C(25) C(26) C(27) C(28) 158.8(9) yes
C(25) C(26) C(31) C(30) -160.1(9) yes
C(26) C(25) C(24) C(41) 66.6(9) yes
C(26) C(27) C(28) C(29) 1(1) yes
C(26) C(31) C(30) C(29) 0(1) yes
C(27) C(26) C(31) C(30) 10(1) yes
C(27) C(28) C(29) C(30) 7(1) yes
C(28) C(27) C(26) C(31) -10(1) yes
C(28) C(29) O(8) C(32) 88.3(10) yes
C(28) C(29) C(30) C(31) -8(1) yes
C(29) O(8) C(32) C(33) 178.4(9) yes
C(29) O(8) C(32) C(37) 0(1) yes
C(30) C(29) O(8) C(32) -80(1) yes
C(32) C(33) O(9) C(38) -179.4(8) yes
C(32) C(33) C(34) C(35) 3(1) yes
C(32) C(37) C(36) C(35) 0(1) yes
C(32) C(37) C(36) C(39) -179.6(9) yes
C(33) C(32) C(37) C(36) 2(1) yes
C(33) C(34) C(35) C(36) -1(1) yes
C(34) C(33) O(9) C(38) 5(1) yes
C(34) C(33) C(32) C(37) -4(1) yes
C(34) C(35) C(36) C(37) 0(1) yes
C(34) C(35) C(36) C(39) 178.9(9) yes
C(39) C(1) N(6) C(40) -39(1) yes
C(39) C(1) N(6) C(41) 164.6(8) yes
C(39) C(1) N(6) C(41) 164.6(8) yes
